data_4124475
loop_
_publ_author_name
'Ziebarth, R.P.'
'Corbett, J.D.'

_publ_section_title
;
 Cluster Framework Structures and Relationships. Two Compounds with a New
 Connectivity, K2 Zr6 Cl15 B and K3 Zr6 Cl15 Be
;
_journal_name_full 'Journal of the American Chemical Society'
_journal_page_first 1132
_journal_page_last 1139
_journal_volume 110
_journal_year 1988
_chemical_formula_sum 'Be Cl15 K3 Zr6'
_chemical_name_systematic 'K3 Zr6 Cl15 Be'
_space_group_IT_number 15
_symmetry_space_group_name_Hall '-C 2yc'
_symmetry_space_group_name_H-M 'C 1 2/c 1'
_cell_angle_alpha 90
_cell_angle_beta 92.74
_cell_angle_gamma 90
_cell_formula_units_Z 4
_cell_length_a 16.372
_cell_length_b 11.396
_cell_length_c 14.071
_cell_volume 2622.300
_citation_journal_id_ASTM JACSAT
_cod_data_source_file Ziebarth_JACSAT_1988_1606.cif
_cod_data_source_block Be1Cl15K3Zr6
_cod_original_cell_volume 2622.3
_cod_original_formula_sum 'Be1 Cl15 K3 Zr6'
_cod_database_code 4124475

loop_
_symmetry_equiv_pos_as_xyz
x,y,z
-x,y,-z+1/2
-x,-y,-z
x,-y,z-1/2
x+1/2,y+1/2,z
-x+1/2,y+1/2,-z+1/2
-x+1/2,-y+1/2,-z
x+1/2,-y+1/2,z-1/2

loop_
_atom_site_label
_atom_site_type_symbol
_atom_site_fract_x
_atom_site_fract_y
_atom_site_fract_z
_atom_site_occupancy
_atom_site_U_iso_or_equiv
Zr1 Zr+1 0.13369 0.13509 0.49888 1 0.0
Zr3 Zr+1 0.68789 0.11323 0.0979 1 0.0
Cl2 Cl-1 0.55011 0.227 0.1027 1 0.0
Be1 Be+2 0.75 0.25 0 1 0.0
Cl8 Cl-1 0.06513 0.2234 0.3478 1 0.0
K2 K+1 0.114 0.2448 0.0674 1 0.0
Cl4 Cl-1 0.37599 0.0091 0.0409 1 0.0
Zr2 Zr+1 0.30275 0.14997 0.63509 1 0.0
Cl5 Cl-1 0 0 0 1 0.0
Cl7 Cl-1 0.32483 0.4843 0.353 1 0.0
Cl6 Cl-1 0.37684 0.9534 0.2891 1 0.0
Cl1 Cl-1 0.81105 0.0324 0.6017 1 0.0
K1 K+1 0 0.0615 0.75 0.99 0.0
Cl3 Cl-1 0.26599 0.2165 0.24632 1 0.0
